data_4003533
loop_
_publ_author_name
'Park, Geonju'
'Byun, Hye Ryung'
'Jang, Joon I.'
'Ok, Kang Min'

_publ_section_title
;
 Dimensionality--Band Gap--Third-Harmonic Generation Property Relationship
 in Novel Main-Group Metal Iodates
;
_journal_issue 8
_journal_name_full 'Chemistry of Materials'
_journal_page_first 3621
_journal_page_last 3630
_journal_paper_doi 10.1021/acs.chemmater.0c01054
_journal_volume 32
_journal_year 2020
_chemical_formula_moiety 'Ga H I6 O18, 2(K)'
_chemical_formula_sum 'Ga H I6 K2 O18'
_chemical_formula_weight 1198.33
_space_group_IT_number 2
_space_group_name_Hall '-P 1'
_space_group_name_H-M_alt 'P -1'
_symmetry_cell_setting triclinic
_symmetry_Int_Tables_number 2
_symmetry_space_group_name_Hall '-P 1'
_symmetry_space_group_name_H-M 'P -1'
_atom_sites_solution_hydrogens difmap
_atom_sites_solution_primary difmap
_atom_sites_solution_secondary direct
_cell_angle_alpha 99.5460(10)
_cell_angle_beta 96.8430(10)
_cell_angle_gamma 96.5100(10)
_cell_formula_units_Z 1
_cell_length_a 7.5396(3)
_cell_length_b 7.5656(3)
_cell_length_c 7.5950(3)
_cell_measurement_reflns_used 9228
_cell_measurement_temperature 300(2)
_cell_measurement_theta_max 28.36
_cell_measurement_theta_min 2.76
_cell_measurement_wavelength 0.71076
_cell_volume 420.25(3)
_computing_cell_refinement 'SAINT V8.38A integration software'
_computing_data_collection 'Bruker APEX3 software'
_computing_data_reduction 'Bruker APEX3 software'
_computing_molecular_graphics 'Ortep for Windows (Farrugia, 2012)'
_computing_publication_material 'WinGX publication routines (Farrugia, 2012)'
_computing_structure_refinement 'SHELXL-2018/3 (Sheldrick, 2018)'
_computing_structure_solution 'SHELXT 2018/2 (Sheldrick, 2018)'
_diffrn_ambient_temperature 300(2)
_diffrn_detector 'PHOTON II CPAD detector'
_diffrn_measured_fraction_theta_full 0.999
_diffrn_measured_fraction_theta_max 0.998
_diffrn_measurement_device 'three-circle diffractometer'
_diffrn_measurement_device_type 'Bruker D8 QUEST'
_diffrn_measurement_method '\w scans'
_diffrn_orient_matrix_type 'x-axis to radiation source'
_diffrn_orient_matrix_UB_11 -0.102089
_diffrn_orient_matrix_UB_12 -0.004952
_diffrn_orient_matrix_UB_13 0.073482
_diffrn_orient_matrix_UB_21 0.084804
_diffrn_orient_matrix_UB_22 -0.013428
_diffrn_orient_matrix_UB_23 0.106992
_diffrn_orient_matrix_UB_31 0.023813
_diffrn_orient_matrix_UB_32 0.134096
_diffrn_orient_matrix_UB_33 0.038163
_diffrn_radiation_monochromator graphite
_diffrn_radiation_type MoK\a
_diffrn_radiation_wavelength 0.71073
_diffrn_reflns_av_R_equivalents 0.0369
_diffrn_reflns_av_unetI/netI 0.0227
_diffrn_reflns_Laue_measured_fraction_full 0.999
_diffrn_reflns_Laue_measured_fraction_max 0.998
_diffrn_reflns_limit_h_max 10
_diffrn_reflns_limit_h_min -10
_diffrn_reflns_limit_k_max 10
_diffrn_reflns_limit_k_min -10
_diffrn_reflns_limit_l_max 10
_diffrn_reflns_limit_l_min -10
_diffrn_reflns_number 15891
_diffrn_reflns_point_group_measured_fraction_full 0.999
_diffrn_reflns_point_group_measured_fraction_max 0.998
_diffrn_reflns_theta_full 25.242
_diffrn_reflns_theta_max 28.383
_diffrn_reflns_theta_min 2.747
_diffrn_source 'sealed x-ray tube'
_exptl_absorpt_coefficient_mu 13.246
_exptl_absorpt_correction_T_max 0.746
_exptl_absorpt_correction_T_min 0.617
_exptl_absorpt_correction_type multi-scan
_exptl_absorpt_process_details
;
        SADABS-2016/2 - Bruker AXS area detector scaling and absorption correcti
;
_exptl_crystal_colour colourless
_exptl_crystal_density_diffrn 4.735
_exptl_crystal_density_method 'not measured'
_exptl_crystal_description Block
_exptl_crystal_F_000 532
_exptl_crystal_size_max 0.075
_exptl_crystal_size_mid 0.051
_exptl_crystal_size_min 0.03
_refine_diff_density_max 1.05
_refine_diff_density_min -2.375
_refine_diff_density_rms 0.318
_refine_ls_extinction_method none
_refine_ls_goodness_of_fit_ref 1.238
_refine_ls_hydrogen_treatment refall
_refine_ls_matrix_type full
_refine_ls_number_constraints 0
_refine_ls_number_parameters 128
_refine_ls_number_reflns 2105
_refine_ls_number_restraints 1
_refine_ls_restrained_S_all 1.237
_refine_ls_R_factor_all 0.0342
_refine_ls_R_factor_gt 0.0292
_refine_ls_shift/su_max 0
_refine_ls_shift/su_mean 0
_refine_ls_structure_factor_coef Fsqd
_refine_ls_weighting_details 'w=1/[\s^2^(Fo^2^)+(0.0232P)^2^+4.7522P] where P=(Fo^2^+2Fc^2^)/3'
_refine_ls_weighting_scheme calc
_refine_ls_wR_factor_gt 0.0626
_refine_ls_wR_factor_ref 0.0687
_reflns_Friedel_coverage 0
_reflns_number_gt 1928
_reflns_number_total 2105
_reflns_threshold_expression 'I > 2\s(I)'
_cod_data_source_file cm0c01054_si_002.cif
_cod_data_source_block K2Ga(HIO3)(IO3)5
_cod_depositor_comments
;Adding full bibliography for 4003530--4003534.cif.

 Adding full bibliography for 4003530--4003534.cif.
;
_cod_original_formula_sum ' Ga H I6 K2 O18 '
_cod_database_code 4003533
_shelx_shelxl_version_number 2018/3

loop_
_symmetry_equiv_pos_as_xyz
'x, y, z'
'-x, -y, -z'

loop_
_atom_site_label
_atom_site_type_symbol
_atom_site_fract_x
_atom_site_fract_y
_atom_site_fract_z
_atom_site_U_iso_or_equiv
_atom_site_adp_type
_atom_site_occupancy
_atom_site_site_symmetry_order
_atom_site_calc_flag
_atom_site_refinement_flags_posn
_atom_site_refinement_flags_adp
_atom_site_refinement_flags_occupancy
_atom_site_disorder_assembly
_atom_site_disorder_group
I1 I 0.30633(5) 0.67235(6) 0.85498(5) 0.00801(10) Uani 1 1 d . . . . .
H1 H 1.00(2) 0.457(14) 0.96(2) 0.02(5) Uiso 0.5 1 d D . P . .
I2 I 0.33553(5) 0.14113(6) 0.71226(6) 0.00828(10) Uani 1 1 d . . . . .
I3 I 0.86951(6) 0.31047(6) 0.66108(6) 0.00958(11) Uani 1 1 d . . . . .
Ga1 Ga 0.5 0.5 0.5 0.0082(2) Uani 1 2 d S . P . .
K1 K 0.8289(2) 0.8395(2) 0.8161(2) 0.0213(3) Uani 1 1 d . . . . .
O1 O 0.4533(7) 0.6984(7) 0.6821(6) 0.0131(10) Uani 1 1 d . . . . .
O2 O 0.3088(7) 0.9095(7) 0.9316(7) 0.0165(11) Uani 1 1 d . . . . .
O3 O 0.0933(7) 0.6216(7) 0.7042(7) 0.0176(11) Uani 1 1 d . . . . .
O4 O 0.3254(7) 0.3180(7) 0.5746(7) 0.0147(10) Uani 1 1 d . . . . .
O5 O 0.0956(7) 0.0850(7) 0.6906(7) 0.0158(11) Uani 1 1 d . . . . .
O6 O 0.3834(7) 0.2923(7) 0.9280(7) 0.0175(11) Uani 1 1 d . . . . .
O7 O 0.7029(7) 0.4689(7) 0.6790(7) 0.0142(10) Uani 1 1 d . . . . .
O8 O 0.7137(7) 0.1070(7) 0.6350(7) 0.0159(11) Uani 1 1 d . . . . .
O9 O 0.9320(7) 0.3458(7) 0.9110(6) 0.0145(10) Uani 1 1 d D . . . .

loop_
_atom_site_aniso_label
_atom_site_aniso_U_11
_atom_site_aniso_U_22
_atom_site_aniso_U_33
_atom_site_aniso_U_23
_atom_site_aniso_U_13
_atom_site_aniso_U_12
I1 0.00825(19) 0.00784(19) 0.00774(19) 0.00078(15) 0.00077(15) 0.00150(14)
I2 0.00752(19) 0.0076(2) 0.0097(2) 0.00165(15) 0.00150(15) 0.00058(14)
I3 0.0084(2) 0.0090(2) 0.0105(2) 0.00169(15) -0.00142(15) 0.00074(15)
Ga1 0.0079(5) 0.0086(5) 0.0082(5) 0.0011(4) 0.0014(4) 0.0014(4)
K1 0.0217(8) 0.0186(8) 0.0241(8) 0.0031(7) 0.0060(7) 0.0034(6)
O1 0.018(3) 0.013(2) 0.008(2) -0.0033(19) 0.0070(19) 0.002(2)
O2 0.024(3) 0.008(2) 0.019(3) 0.003(2) 0.006(2) 0.005(2)
O3 0.010(2) 0.022(3) 0.017(3) -0.002(2) -0.004(2) 0.002(2)
O4 0.010(2) 0.015(2) 0.022(3) 0.010(2) 0.004(2) 0.0001(19)
O5 0.008(2) 0.016(3) 0.025(3) 0.009(2) 0.001(2) -0.0014(19)
O6 0.024(3) 0.014(2) 0.015(2) 0.000(2) 0.002(2) 0.004(2)
O7 0.012(2) 0.012(2) 0.018(3) 0.001(2) -0.002(2) 0.0051(19)
O8 0.013(2) 0.008(2) 0.024(3) 0.002(2) 0.000(2) -0.0045(19)
O9 0.018(3) 0.018(3) 0.006(2) 0.0020(19) 0.0002(19) 0.000(2)

loop_
_atom_type_symbol
_atom_type_description
_atom_type_scat_dispersion_real
_atom_type_scat_dispersion_imag
_atom_type_scat_source
O O 0.0106 0.006 'International Tables Vol C Tables 4.2.6.8 and 6.1.1.4'
K K 0.2009 0.2494 'International Tables Vol C Tables 4.2.6.8 and 6.1.1.4'
Ga Ga 0.2307 1.6083 'International Tables Vol C Tables 4.2.6.8 and 6.1.1.4'
I I -0.4742 1.8119 'International Tables Vol C Tables 4.2.6.8 and 6.1.1.4'
H H 0 0 'International Tables Vol C Tables 4.2.6.8 and 6.1.1.4'

loop_
_geom_angle_atom_site_label_1
_geom_angle_atom_site_label_2
_geom_angle_atom_site_label_3
_geom_angle
_geom_angle_site_symmetry_1
_geom_angle_site_symmetry_3
_geom_angle_publ_flag
O2 I1 O3 100.0(2) . . ?
O2 I1 O1 95.6(2) . . ?
O3 I1 O1 97.1(2) . . ?
O2 I1 K1 65.04(18) . 1_455 ?
O3 I1 K1 41.43(17) . 1_455 ?
O1 I1 K1 120.44(17) . 1_455 ?
O2 I1 K1 81.62(18) . . ?
O3 I1 K1 136.61(18) . . ?
O1 I1 K1 40.18(16) . . ?
K1 I1 K1 140.82(5) 1_455 . ?
O5 I2 O6 101.6(2) . . ?
O5 I2 O4 94.4(2) . . ?
O6 I2 O4 96.3(2) . . ?
O5 I2 K1 68.53(18) . 2_667 ?
O6 I2 K1 43.72(18) . 2_667 ?
O4 I2 K1 125.42(17) . 2_667 ?
O5 I2 K1 77.05(17) . 2_666 ?
O6 I2 K1 138.86(17) . 2_666 ?
O4 I2 K1 43.87(17) . 2_666 ?
K1 I2 K1 143.30(5) 2_667 2_666 ?
O8 I3 O7 96.8(2) . . ?
O8 I3 O9 97.8(2) . . ?
O7 I3 O9 92.5(2) . . ?
O8 I3 K1 39.66(17) . 1_545 ?
O7 I3 K1 125.36(17) . 1_545 ?
O9 I3 K1 70.79(16) . 1_545 ?
O8 I3 K1 133.24(17) . . ?
O7 I3 K1 38.29(16) . . ?
O9 I3 K1 77.39(17) . . ?
K1 I3 K1 143.68(5) 1_545 . ?
O1 Ga1 O1 180 . 2_666 ?
O1 Ga1 O7 86.5(2) . . ?
O1 Ga1 O7 93.5(2) 2_666 . ?
O1 Ga1 O7 93.5(2) . 2_666 ?
O1 Ga1 O7 86.5(2) 2_666 2_666 ?
O7 Ga1 O7 180 . 2_666 ?
O1 Ga1 O4 86.5(2) . 2_666 ?
O1 Ga1 O4 93.5(2) 2_666 2_666 ?
O7 Ga1 O4 86.0(2) . 2_666 ?
O7 Ga1 O4 94.0(2) 2_666 2_666 ?
O1 Ga1 O4 93.5(2) . . ?
O1 Ga1 O4 86.5(2) 2_666 . ?
O7 Ga1 O4 94.0(2) . . ?
O7 Ga1 O4 86.0(2) 2_666 . ?
O4 Ga1 O4 180.0(2) 2_666 . ?
O1 Ga1 K1 51.59(15) . . ?
O1 Ga1 K1 128.41(15) 2_666 . ?
O7 Ga1 K1 49.54(15) . . ?
O7 Ga1 K1 130.46(15) 2_666 . ?
O4 Ga1 K1 55.60(16) 2_666 . ?
O4 Ga1 K1 124.40(16) . . ?
O1 Ga1 K1 128.41(15) . 2_666 ?
O1 Ga1 K1 51.59(15) 2_666 2_666 ?
O7 Ga1 K1 130.46(15) . 2_666 ?
O7 Ga1 K1 49.54(15) 2_666 2_666 ?
O4 Ga1 K1 124.40(16) 2_666 2_666 ?
O4 Ga1 K1 55.60(16) . 2_666 ?
K1 Ga1 K1 180 . 2_666 ?
O8 K1 O7 120.62(16) 1_565 . ?
O8 K1 O2 72.73(16) 1_565 2_677 ?
O7 K1 O2 129.74(16) . 2_677 ?
O8 K1 O3 123.43(17) 1_565 1_655 ?
O7 K1 O3 63.97(15) . 1_655 ?
O2 K1 O3 153.28(17) 2_677 1_655 ?
O8 K1 O6 119.50(16) 1_565 2_667 ?
O7 K1 O6 72.75(15) . 2_667 ?
O2 K1 O6 60.59(15) 2_677 2_667 ?
O3 K1 O6 115.22(17) 1_655 2_667 ?
O8 K1 O1 77.38(15) 1_565 . ?
O7 K1 O1 56.06(14) . . ?
O2 K1 O1 85.64(15) 2_677 . ?
O3 K1 O1 117.18(15) 1_655 . ?
O6 K1 O1 63.56(15) 2_667 . ?
O8 K1 O5 60.58(15) 1_565 1_665 ?
O7 K1 O5 129.32(17) . 1_665 ?
O2 K1 O5 100.16(16) 2_677 1_665 ?
O3 K1 O5 75.12(16) 1_655 1_665 ?
O6 K1 O5 156.32(17) 2_667 1_665 ?
O1 K1 O5 132.85(16) . 1_665 ?
O8 K1 O4 68.91(15) 1_565 2_666 ?
O7 K1 O4 54.83(14) . 2_666 ?
O2 K1 O4 128.80(16) 2_677 2_666 ?
O3 K1 O4 77.83(15) 1_655 2_666 ?
O6 K1 O4 113.19(15) 2_667 2_666 ?
O1 K1 O4 54.09(13) . 2_666 ?
O5 K1 O4 89.39(15) 1_665 2_666 ?
O8 K1 O9 159.23(15) 1_565 2_767 ?
O7 K1 O9 79.41(14) . 2_767 ?
O2 K1 O9 99.38(15) 2_677 2_767 ?
O3 K1 O9 57.63(15) 1_655 2_767 ?
O6 K1 O9 69.26(15) 2_667 2_767 ?
O1 K1 O9 121.90(15) . 2_767 ?
O5 K1 O9 103.41(15) 1_665 2_767 ?
O4 K1 O9 127.26(14) 2_666 2_767 ?
O8 K1 Ga1 89.23(11) 1_565 . ?
O7 K1 Ga1 32.15(10) . . ?
O2 K1 Ga1 117.45(13) 2_677 . ?
O3 K1 Ga1 85.90(11) 1_655 . ?
O6 K1 Ga1 81.00(11) 2_667 . ?
O1 K1 Ga1 31.84(9) . . ?
O5 K1 Ga1 122.03(12) 1_665 . ?
O4 K1 Ga1 32.71(9) 2_666 . ?
O9 K1 Ga1 111.25(11) 2_767 . ?
O8 K1 K1 96.35(12) 1_565 2_777 ?
O7 K1 K1 142.75(13) . 2_777 ?
O2 K1 K1 62.22(12) 2_677 2_777 ?
O3 K1 K1 93.12(12) 1_655 2_777 ?
O6 K1 K1 93.97(12) 2_667 2_777 ?
O1 K1 K1 147.47(12) . 2_777 ?
O5 K1 K1 63.37(12) 1_665 2_777 ?
O4 K1 K1 152.74(12) 2_666 2_777 ?
O9 K1 K1 63.36(11) 2_767 2_777 ?
Ga1 K1 K1 173.86(8) . 2_777 ?
O8 K1 I2 112.94(12) 1_565 2_667 ?
O7 K1 I2 97.23(12) . 2_667 ?
O2 K1 I2 41.96(11) 2_677 2_667 ?
O3 K1 I2 122.59(12) 1_655 2_667 ?
O6 K1 I2 25.60(11) 2_667 2_667 ?
O1 K1 I2 83.32(10) . 2_667 ?
O5 K1 I2 130.72(12) 1_665 2_667 ?
O4 K1 I2 136.69(11) 2_666 2_667 ?
O9 K1 I2 65.98(10) 2_767 2_667 ?
Ga1 K1 I2 105.81(4) . 2_667 ?
K1 K1 I2 69.65(5) 2_777 2_667 ?
I1 O1 Ga1 124.7(3) . . ?
I1 O1 K1 115.8(2) . . ?
Ga1 O1 K1 96.57(19) . . ?
I1 O2 K1 142.3(3) . 2_677 ?
I1 O3 K1 113.5(2) . 1_455 ?
I2 O4 Ga1 136.9(3) . . ?
I2 O4 K1 111.5(2) . 2_666 ?
Ga1 O4 K1 91.69(18) . 2_666 ?
I2 O5 K1 139.1(2) . 1_445 ?
I2 O6 K1 110.7(2) . 2_667 ?
I3 O7 Ga1 130.2(3) . . ?
I3 O7 K1 118.1(2) . . ?
Ga1 O7 K1 98.31(19) . . ?
I3 O8 K1 116.1(2) . 1_545 ?
I3 O9 K1 135.6(2) . 2_767 ?
I3 O9 H1 115(10) . . ?
K1 O9 H1 88(10) 2_767 . ?

loop_
_geom_bond_atom_site_label_1
_geom_bond_atom_site_label_2
_geom_bond_distance
_geom_bond_site_symmetry_2
_geom_bond_publ_flag
I1 O2 1.790(5) . ?
I1 O3 1.821(5) . ?
I1 O1 1.837(5) . ?
I1 K1 3.9426(18) 1_455 ?
I1 K1 4.0601(18) . ?
I2 O5 1.792(5) . ?
I2 O6 1.808(5) . ?
I2 O4 1.832(5) . ?
I2 K1 3.9138(18) 2_667 ?
I2 K1 4.0880(19) 2_666 ?
I3 O8 1.795(5) . ?
I3 O7 1.833(5) . ?
I3 O9 1.867(5) . ?
I3 K1 3.9247(18) 1_545 ?
I3 K1 4.0374(18) . ?
Ga1 O1 1.959(5) . ?
Ga1 O1 1.959(5) 2_666 ?
Ga1 O7 1.984(5) . ?
Ga1 O7 1.984(5) 2_666 ?
Ga1 O4 1.994(5) 2_666 ?
Ga1 O4 1.994(5) . ?
Ga1 K1 3.6883(18) . ?
Ga1 K1 3.6883(18) 2_666 ?
K1 O8 2.789(6) 1_565 ?
K1 O7 2.836(5) . ?
K1 O2 2.841(5) 2_677 ?
K1 O3 2.845(6) 1_655 ?
K1 O6 2.891(6) 2_667 ?
K1 O1 2.909(5) . ?
K1 O5 2.931(5) 1_665 ?
K1 O4 3.044(6) 2_666 ?
K1 O9 3.187(5) 2_767 ?
K1 K1 3.869(4) 2_777 ?
O9 H1 0.95(2) . ?
